data_4340683
loop_
_publ_author_name
'Kettles, Fraser J.'
'Milway, Victoria A.'
'Tuna, Floriana'
'Valiente, Rafael'
'Thomas, Lynne H.'
'Wernsdorfer, Wolfgang'
'Ochsenbein, Stefan T.'
'Murrie, Mark'

_publ_section_title
;
 Exchange Interactions at the Origin of Slow Relaxation of the
 Magnetization in {TbCu3} and {DyCu3} Single-Molecule Magnets.
;
_journal_issue 17
_journal_name_full 'Inorganic chemistry'
_journal_page_first 8970
_journal_page_last 8978
_journal_paper_doi 10.1021/ic500885r
_journal_volume 53
_journal_year 2014
_chemical_formula_sum 'C30.5 H68 Cu3 Dy N9 O21.5'
_chemical_formula_weight 1258.06
_chemical_name_systematic
;
 ?
;
_space_group_IT_number 2
_symmetry_cell_setting triclinic
_symmetry_space_group_name_Hall '-P 1'
_symmetry_space_group_name_H-M 'P -1'
_atom_sites_solution_hydrogens mixed
_audit_creation_date 2013-10-08T11:04:14-00:00
_audit_creation_method 'WinGX routine CIF_UPDATE'
_cell_angle_alpha 79.003(2)
_cell_angle_beta 86.363(2)
_cell_angle_gamma 82.688(2)
_cell_formula_units_Z 2
_cell_length_a 8.9331(3)
_cell_length_b 15.9760(6)
_cell_length_c 16.3223(6)
_cell_measurement_temperature 100(2)
_cell_volume 2266.23(14)
_computing_cell_refinement 'HKL Scalepack (Otwinowski & Minor 1997)'
_computing_data_collection 'Collect (Bruker AXS BV, 1997-2004)'
_computing_data_reduction 'HKL Denzo and Scalepack (Otwinowski & Minor 1997)'
_computing_structure_refinement 'SHELXL-2013 (Sheldrick, 2013)'
_computing_structure_solution 'SHELXS-97 (Sheldrick, 2008)'
_diffrn_ambient_temperature 100(2)
_diffrn_measured_fraction_theta_full 0.997
_diffrn_measured_fraction_theta_max 0.861
_diffrn_measurement_device_type KappaCCD
_diffrn_measurement_method 'CCD; rotation images'
_diffrn_radiation_type MoK\a
_diffrn_radiation_wavelength 0.71073
_diffrn_reflns_av_R_equivalents 0.0531
_diffrn_reflns_Laue_measured_fraction_full 0.997
_diffrn_reflns_Laue_measured_fraction_max 0.861
_diffrn_reflns_limit_h_max 10
_diffrn_reflns_limit_h_min -10
_diffrn_reflns_limit_k_max 19
_diffrn_reflns_limit_k_min -19
_diffrn_reflns_limit_l_max 20
_diffrn_reflns_limit_l_min -19
_diffrn_reflns_number 49900
_diffrn_reflns_point_group_measured_fraction_full 0.997
_diffrn_reflns_point_group_measured_fraction_max 0.861
_diffrn_reflns_theta_full 25.242
_diffrn_reflns_theta_max 27.002
_diffrn_reflns_theta_min 2.584
_exptl_absorpt_coefficient_mu 3.11
_exptl_absorpt_correction_T_max 1.00000
_exptl_absorpt_correction_T_min 0.40495
_exptl_absorpt_correction_type multi-scan
_exptl_absorpt_process_details 'SADABS (Blessing, 1997)'
_exptl_crystal_density_diffrn 1.844
_exptl_crystal_F_000 1278
_refine_diff_density_max 1.348
_refine_diff_density_min -1.716
_refine_diff_density_rms 0.177
_refine_ls_extinction_method none
_refine_ls_goodness_of_fit_ref 1.066
_refine_ls_hydrogen_treatment mixed
_refine_ls_matrix_type full
_refine_ls_number_parameters 590
_refine_ls_number_reflns 8527
_refine_ls_number_restraints 3
_refine_ls_restrained_S_all 1.066
_refine_ls_R_factor_all 0.0586
_refine_ls_R_factor_gt 0.0395
_refine_ls_shift/su_max 0.001
_refine_ls_shift/su_mean 0
_refine_ls_structure_factor_coef Fsqd
_refine_ls_weighting_details 'w=1/[\s^2^(Fo^2^)+(0.0215P)^2^+16.6125P] where P=(Fo^2^+2Fc^2^)/3'
_refine_ls_weighting_scheme calc
_refine_ls_wR_factor_ref 0.1005
_reflns_number_gt 7187
_reflns_number_total 8527
_reflns_threshold_expression 'I > 2\s(I)'
_cod_data_source_file ic500885r_si_003.cif
_cod_data_source_block DyCu3
_cod_depositor_comments 'Adding full bibliography for 4340681--4340684.cif.'
_cod_original_cell_volume 2266.24(14)
_cod_original_formula_sum 'C30.50 H68 Cu3 Dy N9 O21.50'
_cod_database_code 4340683

loop_
_symmetry_equiv_pos_as_xyz
'x, y, z'
'-x, -y, -z'

loop_
_atom_site_label
_atom_site_fract_x
_atom_site_fract_y
_atom_site_fract_z
_atom_site_U_iso_or_equiv
_atom_site_adp_type
_atom_site_calc_flag
_atom_site_occupancy
_atom_site_disorder_assembly
_atom_site_disorder_group
_atom_site_type_symbol
Dy1 0.88556(3) 0.69146(2) 0.28673(2) 0.02267(9) Uani d 1 . . Dy
Cu2 0.71992(7) 0.69430(4) 0.11205(4) 0.02336(16) Uani d 1 . . Cu
O5 0.6715(4) 0.6617(2) 0.2294(2) 0.0236(8) Uani d 1 . . O
C12 0.5834(7) 0.5925(4) 0.2437(4) 0.0302(13) Uani d 1 . . C
H12A 0.4785 0.6138 0.2537 0.036 Uiso calc 1 . . H
H12B 0.6168 0.5521 0.2932 0.036 Uiso calc 1 . . H
C11 0.5963(7) 0.5467(4) 0.1695(4) 0.0301(13) Uani d 1 . . C
H11A 0.6928 0.5112 0.1691 0.036 Uiso calc 1 . . H
H11B 0.5168 0.5098 0.174 0.036 Uiso calc 1 . . H
N3 0.5833(5) 0.6111(3) 0.0907(3) 0.0263(10) Uani d 1 . . N
C19 0.4251(6) 0.6520(4) 0.0789(4) 0.0300(13) Uani d 1 . . C
H19A 0.3751 0.6549 0.133 0.036 Uiso calc 1 . . H
H19B 0.3707 0.6174 0.0511 0.036 Uiso calc 1 . . H
C20 0.4216(7) 0.7419(4) 0.0272(4) 0.0351(15) Uani d 1 . . C
H20A 0.4589 0.7394 -0.0295 0.042 Uiso calc 1 . . H
H20B 0.3192 0.7707 0.0254 0.042 Uiso calc 1 . . H
O7 0.5164(5) 0.7871(3) 0.0666(3) 0.0401(11) Uani d 1 . . O
C18 0.6484(7) 0.5763(4) 0.0155(4) 0.0308(13) Uani d 1 . . C
H18A 0.5974 0.6075 -0.0338 0.037 Uiso calc 1 . . H
H18B 0.6332 0.5163 0.0221 0.037 Uiso calc 1 . . H
C17 0.8169(7) 0.5852(4) 0.0049(4) 0.0335(14) Uani d 1 . . C
H17A 0.8702 0.5465 0.0497 0.04 Uiso calc 1 . . H
H17B 0.856 0.5697 -0.0476 0.04 Uiso calc 1 . . H
N4 0.8429(5) 0.6756(3) 0.0063(3) 0.0299(11) Uani d 1 . . N
C15 0.7981(7) 0.7365(4) -0.0716(4) 0.0329(14) Uani d 1 . . C
H15A 0.8181 0.7933 -0.0658 0.039 Uiso calc 1 . . H
H15B 0.6899 0.7385 -0.0761 0.039 Uiso calc 1 . . H
C16 0.8743(8) 0.7172(4) -0.1526(4) 0.0381(15) Uani d 1 . . C
H16A 0.9821 0.7028 -0.1456 0.046 Uiso calc 1 . . H
H16B 0.8352 0.6683 -0.1672 0.046 Uiso calc 1 . . H
O8 0.8476(5) 0.7901(3) -0.2181(3) 0.0469(12) Uani d 1 . . O
H8 0.7565 0.8022 -0.224 0.07 Uiso calc 1 . . H
C14 0.9992(7) 0.6837(5) 0.0294(4) 0.0441(17) Uani d 1 . . C
H14A 1.0637 0.6949 -0.0206 0.053 Uiso calc 1 . . H
H14B 1.0413 0.6306 0.0639 0.053 Uiso calc 1 . . H
C13 0.9918(7) 0.7577(5) 0.0773(4) 0.0418(17) Uani d 1 . . C
H13A 1.0897 0.7585 0.0995 0.05 Uiso calc 1 . . H
H13B 0.9666 0.8118 0.0397 0.05 Uiso calc 1 . . H
O6 0.8817(4) 0.7480(3) 0.1435(2) 0.0283(9) Uani d 1 . . O
Cu3 0.88652(8) 0.89555(4) 0.27991(5) 0.02814(17) Uani d 1 . . Cu
O10 1.0401(4) 0.7979(2) 0.2834(3) 0.0292(9) Uani d 1 . . O
C23 1.1794(7) 0.8241(4) 0.2496(5) 0.0397(16) Uani d 1 . . C
H23A 1.2309 0.7817 0.219 0.048 Uiso calc 1 . . H
H23B 1.2428 0.8281 0.2945 0.048 Uiso calc 1 . . H
C24 1.1551(8) 0.9108(4) 0.1915(5) 0.0473(18) Uani d 1 . . C
H24A 1.2505 0.9345 0.1794 0.057 Uiso calc 1 . . H
H24B 1.1167 0.9037 0.1393 0.057 Uiso calc 1 . . H
N6 1.0459(6) 0.9705(3) 0.2313(4) 0.0424(14) Uani d 1 . . N
C25 1.1162(8) 1.0017(5) 0.2997(5) 0.052(2) Uani d 1 . . C
H25A 1.1907 0.9568 0.3263 0.063 Uiso calc 1 . . H
H25B 1.1679 1.051 0.2755 0.063 Uiso calc 1 . . H
C26 1.0004(9) 1.0263(4) 0.3644(5) 0.053(2) Uani d 1 . . C
H26A 1.0495 1.0395 0.411 0.064 Uiso calc 1 . . H
H26B 0.9335 1.0765 0.3406 0.064 Uiso calc 1 . . H
O11 0.9171(6) 0.9546(3) 0.3920(3) 0.0472(12) Uani d 1 . . O
C27 0.9725(8) 1.0426(4) 0.1702(5) 0.0495(19) Uani d 1 . . C
H27A 1.0429 1.0584 0.1238 0.059 Uiso calc 1 . . H
H27B 0.945 1.0921 0.1968 0.059 Uiso calc 1 . . H
C28 0.8312(7) 1.0171(4) 0.1377(4) 0.0400(16) Uani d 1 . . C
H28A 0.7755 1.0673 0.1052 0.048 Uiso calc 1 . . H
H28B 0.8602 0.9755 0.1017 0.048 Uiso calc 1 . . H
N5 0.7334(6) 0.9794(3) 0.2096(3) 0.0315(11) Uani d 1 . . N
C21 0.6354(7) 0.9175(4) 0.1888(4) 0.0295(13) Uani d 1 . . C
H21A 0.6869 0.887 0.1472 0.035 Uiso calc 1 . . H
H21B 0.5421 0.9485 0.1661 0.035 Uiso calc 1 . . H
C22 0.6011(6) 0.8546(4) 0.2674(4) 0.0278(13) Uani d 1 . . C
H22A 0.5373 0.8841 0.3059 0.033 Uiso calc 1 . . H
H22B 0.5475 0.8103 0.2537 0.033 Uiso calc 1 . . H
O9 0.7386(4) 0.8167(2) 0.3056(2) 0.0251(8) Uani d 1 . . O
C29 0.6462(7) 1.0457(4) 0.2521(4) 0.0358(15) Uani d 1 . . C
H29A 0.7144 1.0849 0.2623 0.043 Uiso calc 1 . . H
H29B 0.6079 1.0177 0.306 0.043 Uiso calc 1 . . H
C30 0.5128(8) 1.0982(4) 0.2034(5) 0.0432(16) Uani d 1 . . C
H30A 0.5474 1.1233 0.1477 0.052 Uiso calc 1 . . H
H30B 0.4371 1.0612 0.1984 0.052 Uiso calc 1 . . H
O12 0.4499(6) 1.1639(3) 0.2473(3) 0.0486(12) Uani d 1 . . O
H12 0.4903 1.2075 0.2299 0.073 Uiso calc 1 . . H
Cu1 0.86512(8) 0.63967(5) 0.49107(5) 0.03200(18) Uani d 1 . . Cu
O1 0.7408(4) 0.6335(2) 0.4010(2) 0.0257(8) Uani d 1 . . O
C2 0.5871(7) 0.6587(4) 0.4211(4) 0.0348(14) Uani d 1 . . C
H2A 0.5366 0.6081 0.442 0.042 Uiso calc 1 . . H
H2B 0.5377 0.6899 0.3712 0.042 Uiso calc 1 . . H
C1 0.5750(8) 0.7155(4) 0.4871(4) 0.0374(15) Uani d 1 . . C
H1A 0.6042 0.7715 0.4623 0.045 Uiso calc 1 . . H
H1B 0.4714 0.7232 0.5085 0.045 Uiso calc 1 . . H
N2 0.6750(7) 0.6749(4) 0.5562(4) 0.0465(15) Uani d 1 . . N
C5 0.6132(9) 0.5959(5) 0.6088(5) 0.053(2) Uani d 1 . . C
H5A 0.6262 0.5957 0.6674 0.063 Uiso calc 1 A 1 H
H5B 0.5058 0.5995 0.6005 0.063 Uiso calc 1 A 1 H
O2 1.0319(4) 0.6374(3) 0.4095(3) 0.0381(11) Uani d 1 . . O
C3 1.1537(8) 0.6742(5) 0.4385(6) 0.062(3) Uani d 1 . . C
H3A 1.2141 0.6998 0.3911 0.074 Uiso calc 1 . . H
H3B 1.2184 0.6294 0.4727 0.074 Uiso calc 1 . . H
C4 1.0917(10) 0.7415(5) 0.4888(5) 0.062(3) Uani d 1 . . C
H4A 1.0439 0.7915 0.4522 0.074 Uiso calc 1 . . H
H4B 1.1735 0.7592 0.5153 0.074 Uiso calc 1 . . H
N1 0.9778(9) 0.7066(4) 0.5548(4) 0.065(2) Uani d 1 . . N
O3 0.8468(5) 0.5209(3) 0.5833(3) 0.0457(13) Uani d 1 . . O
O15 1.1403(5) 0.6270(3) 0.2342(3) 0.0422(11) Uani d 1 . . O
N7 1.0928(6) 0.5583(4) 0.2234(4) 0.0487(15) Uani d 1 . . N
O14 0.9563(5) 0.5494(3) 0.2446(3) 0.0390(11) Uani d 1 . . O
O16 1.1761(6) 0.5037(4) 0.1928(5) 0.082(2) Uani d 1 . . O
O52 0.7523(7) 1.2345(4) 0.1598(5) 0.088(2) Uani d 1 . . O
N50 0.6760(7) 1.3073(4) 0.1536(4) 0.0453(15) Uani d 1 . . N
O50 0.5564(9) 1.3174(4) 0.1891(4) 0.085(2) Uani d 1 . . O
O51 0.7265(7) 1.3669(3) 0.1050(4) 0.0655(16) Uani d 1 . . O
O4A 1.2784(9) 0.7104(6) 0.6475(5) 0.061(2) Uiso d 0.7 B 3 O
H4A1 1.2717 0.7628 0.6417 0.091 Uiso calc 0.7 B 3 H
C9A 1.0596(17) 0.6435(9) 0.6272(8) 0.057(3) Uiso d 0.7 B 3 C
H9A1 0.9848 0.6118 0.6611 0.069 Uiso calc 0.7 B 3 H
H9A2 1.1296 0.6024 0.6031 0.069 Uiso calc 0.7 B 3 H
C10A 1.1452(12) 0.6821(7) 0.6839(7) 0.046(2) Uiso d 0.7 B 3 C
H10A 1.0813 0.7302 0.7008 0.055 Uiso calc 0.7 B 3 H
H10B 1.1683 0.6397 0.7338 0.055 Uiso calc 0.7 B 3 H
O4B 1.276(3) 0.6563(17) 0.6397(15) 0.080(6) Uiso d 0.3 B 4 O
H4B1 1.3457 0.6336 0.6133 0.12 Uiso calc 0.3 B 4 H
C10B 1.139(4) 0.616(2) 0.635(2) 0.078(10) Uiso d 0.3 B 4 C
H10C 1.135 0.5659 0.6789 0.093 Uiso calc 0.3 B 4 H
H10D 1.1368 0.5983 0.5814 0.093 Uiso calc 0.3 B 4 H
C9B 1.008(3) 0.681(2) 0.6451(18) 0.056(7) Uiso d 0.3 B 4 C
H9B1 1.0359 0.7282 0.6686 0.067 Uiso calc 0.3 B 4 H
H9B2 0.9246 0.6566 0.6778 0.067 Uiso calc 0.3 B 4 H
C7 0.7108(13) 0.7338(6) 0.6098(5) 0.076(3) Uani d 1 . . C
H7A 0.7303 0.7024 0.6658 0.091 Uiso calc 1 . . H
H7B 0.6263 0.7778 0.6131 0.091 Uiso calc 1 . . H
C8 0.8489(15) 0.7744(6) 0.5718(6) 0.090(4) Uani d 1 . . C
H8A 0.8818 0.8078 0.6096 0.108 Uiso calc 1 . . H
H8B 0.8233 0.813 0.5199 0.108 Uiso calc 1 . . H
N200 0.4309(7) 1.0026(5) 0.0126(5) 0.078(2) Uiso d 0.5 . . N
O200 0.4309(7) 1.0026(5) 0.0126(5) 0.078(2) Uiso d 0.5 . . O
O201 0.3582(15) 1.0709(9) 0.0226(8) 0.077(4) Uiso d 0.5 . . O
O202 0.3691(10) 0.9375(6) 0.0245(6) 0.044(2) Uiso d 0.5 . . O
C6A 0.6909(12) 0.5135(7) 0.5867(7) 0.033(3) Uiso d 0.55 C 1 C
H6A1 0.6671 0.4648 0.6287 0.04 Uiso calc 0.55 C 1 H
H6A2 0.6593 0.5059 0.533 0.04 Uiso calc 0.55 C 1 H
C6B 0.7133(19) 0.5387(12) 0.6409(11) 0.053(4) Uiso d 0.45 C 2 C
H6B1 0.668 0.4859 0.66 0.064 Uiso calc 0.45 C 2 H
H6B2 0.7488 0.5557 0.6896 0.064 Uiso calc 0.45 C 2 H
O100 0.6432(15) 0.9812(8) 0.4791(8) 0.060(3) Uiso d 0.5 D 8 O
N100 0.6388(13) 1.0451(8) 0.5156(7) 0.037(3) Uiso d 0.5 D 8 N
O101 0.7486(16) 1.0827(8) 0.5071(9) 0.070(4) Uiso d 0.5 D 8 O
O102 0.5209(14) 1.0683(8) 0.5508(8) 0.074(3) Uiso d 0.5 D 8 O
O300 0.7093(14) 0.9955(8) 0.4965(8) 0.056(3) Uiso d 0.5 E 9 O
H300 0.6534 0.9696 0.5315 0.084 Uiso calc 0.5 E 9 H
C300 0.669(3) 1.0859(15) 0.4904(15) 0.079(6) Uiso d 0.5 E 9 C
H30C 0.6839 1.1017 0.543 0.118 Uiso calc 0.5 E 9 H
H30D 0.5651 1.1006 0.4766 0.118 Uiso calc 0.5 E 9 H
H30E 0.7317 1.116 0.4477 0.118 Uiso calc 0.5 E 9 H
H11 0.842(7) 0.971(6) 0.419(6) 0.095 Uiso d 1 . . H
H3 0.887(10) 0.472(3) 0.585(7) 0.095 Uiso d 1 . . H
H7 0.520(11) 0.837(2) 0.043(6) 0.095 Uiso d 1 . . H

loop_
_atom_site_aniso_label
_atom_site_aniso_U_11
_atom_site_aniso_U_22
_atom_site_aniso_U_33
_atom_site_aniso_U_12
_atom_site_aniso_U_13
_atom_site_aniso_U_23
Dy1 0.01786(13) 0.02176(14) 0.02872(15) -0.00639(10) -0.00065(10) -0.00294(10)
Cu2 0.0200(3) 0.0258(4) 0.0256(4) -0.0082(3) 0.0015(3) -0.0052(3)
O5 0.0193(19) 0.023(2) 0.029(2) -0.0098(15) 0.0008(16) -0.0029(16)
C12 0.030(3) 0.034(3) 0.029(3) -0.017(3) -0.003(2) -0.002(3)
C11 0.034(3) 0.027(3) 0.031(3) -0.012(3) -0.002(3) -0.003(3)
N3 0.024(2) 0.028(3) 0.028(3) -0.007(2) 0.000(2) -0.005(2)
C19 0.022(3) 0.039(4) 0.029(3) -0.011(3) 0.000(2) -0.003(3)
C20 0.023(3) 0.043(4) 0.038(4) -0.002(3) -0.004(3) -0.004(3)
O7 0.035(2) 0.031(2) 0.054(3) -0.007(2) -0.012(2) -0.001(2)
C18 0.034(3) 0.031(3) 0.030(3) -0.006(3) -0.002(3) -0.008(3)
C17 0.032(3) 0.037(4) 0.030(3) 0.002(3) 0.005(3) -0.008(3)
N4 0.025(3) 0.037(3) 0.029(3) -0.006(2) 0.000(2) -0.009(2)
C15 0.033(3) 0.034(3) 0.033(3) -0.008(3) 0.007(3) -0.010(3)
C16 0.047(4) 0.034(4) 0.032(4) -0.006(3) 0.007(3) -0.007(3)
O8 0.048(3) 0.048(3) 0.044(3) -0.012(2) 0.006(2) -0.005(2)
C14 0.021(3) 0.075(5) 0.041(4) -0.012(3) 0.003(3) -0.019(4)
C13 0.031(3) 0.062(5) 0.037(4) -0.025(3) 0.002(3) -0.009(3)
O6 0.027(2) 0.037(2) 0.024(2) -0.0158(18) 0.0025(16) -0.0068(17)
Cu3 0.0275(4) 0.0214(4) 0.0353(4) -0.0099(3) -0.0067(3) 0.0016(3)
O10 0.0202(19) 0.028(2) 0.040(2) -0.0099(16) -0.0051(17) -0.0010(18)
C23 0.025(3) 0.040(4) 0.054(4) -0.012(3) -0.002(3) -0.001(3)
C24 0.032(4) 0.040(4) 0.067(5) -0.017(3) -0.001(3) 0.004(4)
N6 0.035(3) 0.029(3) 0.059(4) -0.017(2) -0.008(3) 0.010(3)
C25 0.048(4) 0.031(4) 0.080(6) -0.021(3) -0.023(4) 0.003(4)
C26 0.059(5) 0.031(4) 0.075(6) -0.013(3) -0.027(4) -0.011(4)
O11 0.064(3) 0.032(3) 0.053(3) -0.018(2) -0.015(3) -0.013(2)
C27 0.044(4) 0.035(4) 0.062(5) -0.015(3) -0.003(4) 0.018(3)
C28 0.042(4) 0.036(4) 0.034(4) -0.006(3) 0.003(3) 0.011(3)
N5 0.033(3) 0.025(3) 0.036(3) -0.008(2) -0.003(2) 0.000(2)
C21 0.031(3) 0.027(3) 0.031(3) -0.003(2) -0.004(3) -0.005(3)
C22 0.019(3) 0.027(3) 0.038(3) -0.003(2) -0.003(2) -0.005(3)
O9 0.0229(19) 0.022(2) 0.031(2) -0.0051(16) -0.0049(16) -0.0036(16)
C29 0.046(4) 0.025(3) 0.036(4) -0.008(3) -0.007(3) -0.001(3)
C30 0.044(4) 0.036(4) 0.050(4) 0.000(3) -0.005(3) -0.011(3)
O12 0.052(3) 0.036(3) 0.056(3) 0.002(2) -0.001(2) -0.009(2)
Cu1 0.0373(4) 0.0270(4) 0.0312(4) -0.0112(3) -0.0102(3) 0.0036(3)
O1 0.024(2) 0.027(2) 0.027(2) -0.0079(16) -0.0015(16) -0.0054(17)
C2 0.025(3) 0.044(4) 0.033(3) -0.004(3) -0.003(3) -0.002(3)
C1 0.043(4) 0.031(3) 0.031(4) 0.008(3) 0.004(3) 0.002(3)
N2 0.060(4) 0.042(3) 0.038(3) 0.004(3) -0.006(3) -0.014(3)
C5 0.056(5) 0.057(5) 0.038(4) -0.012(4) 0.013(3) 0.009(3)
O2 0.026(2) 0.040(3) 0.045(3) -0.0130(19) -0.0137(19) 0.011(2)
C3 0.039(4) 0.066(5) 0.072(6) -0.029(4) -0.032(4) 0.031(5)
C4 0.074(6) 0.060(5) 0.053(5) -0.049(5) -0.031(4) 0.021(4)
N1 0.102(6) 0.058(4) 0.040(4) -0.058(4) -0.029(4) 0.018(3)
O3 0.026(2) 0.047(3) 0.054(3) -0.009(2) -0.003(2) 0.022(2)
O15 0.028(2) 0.034(3) 0.068(3) -0.0090(19) 0.005(2) -0.019(2)
N7 0.032(3) 0.044(4) 0.072(4) 0.001(3) 0.003(3) -0.021(3)
O14 0.025(2) 0.031(2) 0.063(3) -0.0051(18) 0.000(2) -0.013(2)
O16 0.042(3) 0.064(4) 0.153(7) 0.002(3) 0.025(4) -0.064(4)
O52 0.068(4) 0.051(4) 0.135(6) -0.010(3) -0.024(4) 0.014(4)
N50 0.042(3) 0.036(3) 0.053(4) -0.015(3) -0.010(3) 0.013(3)
O50 0.118(6) 0.055(4) 0.082(5) -0.017(4) 0.034(4) -0.022(3)
O51 0.080(4) 0.047(3) 0.065(4) 0.001(3) 0.007(3) -0.007(3)
C7 0.131(9) 0.063(6) 0.041(5) -0.032(6) 0.004(5) -0.015(4)
C8 0.187(12) 0.043(5) 0.049(5) -0.049(7) 0.023(6) -0.016(4)

loop_
_atom_type_symbol
_atom_type_description
_atom_type_scat_dispersion_real
_atom_type_scat_dispersion_imag
_atom_type_scat_source
C C 0.003 0.002 'International Tables Vol C Tables 4.2.6.8 and 6.1.1.4'
H H 0 0 'International Tables Vol C Tables 4.2.6.8 and 6.1.1.4'
Cu Cu 0.32 1.265 'International Tables Vol C Tables 4.2.6.8 and 6.1.1.4'
Dy Dy -0.189 4.41 'International Tables Vol C Tables 4.2.6.8 and 6.1.1.4'
N N 0.006 0.003 'International Tables Vol C Tables 4.2.6.8 and 6.1.1.4'
O O 0.011 0.006 'International Tables Vol C Tables 4.2.6.8 and 6.1.1.4'

loop_
_geom_angle_atom_site_label_1
_geom_angle_atom_site_label_2
_geom_angle_atom_site_label_3
_geom_angle
_geom_angle_site_symmetry_1
_geom_angle_site_symmetry_3
O9 Dy1 O1 82.23(13) . .
O9 Dy1 O10 70.87(13) . .
O1 Dy1 O10 125.69(14) . .
O9 Dy1 O5 84.43(13) . .
O1 Dy1 O5 75.78(13) . .
O10 Dy1 O5 142.64(13) . .
O9 Dy1 O6 86.55(14) . .
O1 Dy1 O6 143.93(13) . .
O10 Dy1 O6 81.56(14) . .
O5 Dy1 O6 69.06(13) . .
O9 Dy1 O2 108.52(15) . .
O1 Dy1 O2 67.24(13) . .
O10 Dy1 O2 77.76(14) . .
O5 Dy1 O2 138.11(13) . .
O6 Dy1 O2 148.39(14) . .
O9 Dy1 O14 158.96(13) . .
O1 Dy1 O14 92.53(14) . .
O10 Dy1 O14 127.09(14) . .
O5 Dy1 O14 74.54(13) . .
O6 Dy1 O14 85.85(15) . .
O2 Dy1 O14 87.83(16) . .
O9 Dy1 O15 145.37(13) . .
O1 Dy1 O15 127.26(14) . .
O10 Dy1 O15 76.28(14) . .
O5 Dy1 O15 117.41(14) . .
O6 Dy1 O15 78.00(15) . .
O2 Dy1 O15 74.06(16) . .
O14 Dy1 O15 50.83(13) . .
O9 Dy1 N7 165.88(16) . .
O1 Dy1 N7 111.52(16) . .
O10 Dy1 N7 101.80(15) . .
O5 Dy1 N7 95.64(15) . .
O6 Dy1 N7 80.33(17) . .
O2 Dy1 N7 80.81(17) . .
O14 Dy1 N7 25.29(15) . .
O15 Dy1 N7 25.56(14) . .
O9 Dy1 Cu3 35.56(9) . .
O1 Dy1 Cu3 110.18(10) . .
O10 Dy1 Cu3 36.14(10) . .
O5 Dy1 Cu3 111.96(9) . .
O6 Dy1 Cu3 76.93(10) . .
O2 Dy1 Cu3 99.02(11) . .
O14 Dy1 Cu3 157.22(10) . .
O15 Dy1 Cu3 110.07(10) . .
N7 Dy1 Cu3 134.33(12) . .
O9 Dy1 Cu1 85.09(10) . .
O1 Dy1 Cu1 35.12(9) . .
O10 Dy1 Cu1 94.86(10) . .
O5 Dy1 Cu1 110.89(9) . .
O6 Dy1 Cu1 171.60(10) . .
O2 Dy1 Cu1 35.86(11) . .
O14 Dy1 Cu1 102.31(11) . .
O15 Dy1 Cu1 108.65(12) . .
N7 Dy1 Cu1 107.91(13) . .
Cu3 Dy1 Cu1 95.68(2) . .
O9 Dy1 Cu2 90.81(9) . .
O1 Dy1 Cu2 110.83(9) . .
O10 Dy1 Cu2 115.66(10) . .
O5 Dy1 Cu2 35.10(9) . .
O6 Dy1 Cu2 34.96(9) . .
O2 Dy1 Cu2 159.70(11) . .
O14 Dy1 Cu2 71.95(11) . .
O15 Dy1 Cu2 93.71(11) . .
N7 Dy1 Cu2 81.45(13) . .
Cu3 Dy1 Cu2 100.422(19) . .
Cu1 Dy1 Cu2 145.950(19) . .
O6 Cu2 O5 87.00(15) . .
O6 Cu2 N3 165.65(19) . .
O5 Cu2 N3 88.29(17) . .
O6 Cu2 N4 88.88(18) . .
O5 Cu2 N4 151.41(18) . .
N3 Cu2 N4 88.79(19) . .
O6 Cu2 O7 114.06(17) . .
O5 Cu2 O7 102.65(17) . .
N3 Cu2 O7 80.21(18) . .
N4 Cu2 O7 104.85(19) . .
O6 Cu2 C11 135.78(18) . .
O5 Cu2 C11 60.22(16) . .
N3 Cu2 C11 32.61(18) . .
N4 Cu2 C11 105.82(19) . .
O7 Cu2 C11 102.28(17) . .
O6 Cu2 C17 112.00(18) . .
O5 Cu2 C17 126.09(17) . .
N3 Cu2 C17 60.78(18) . .
N4 Cu2 C17 32.73(19) . .
O7 Cu2 C17 112.72(19) . .
C11 Cu2 C17 73.10(18) . .
O6 Cu2 C13 29.14(18) . .
O5 Cu2 C13 114.05(18) . .
N3 Cu2 C13 147.3(2) . .
N4 Cu2 C13 60.0(2) . .
O7 Cu2 C13 115.1(2) . .
C11 Cu2 C13 142.2(2) . .
C17 Cu2 C13 86.5(2) . .
O6 Cu2 C12 113.90(17) . .
O5 Cu2 C12 28.73(16) . .
N3 Cu2 C12 59.76(18) . .
N4 Cu2 C12 136.17(19) . .
O7 Cu2 C12 99.19(18) . .
C11 Cu2 C12 32.32(17) . .
C17 Cu2 C12 103.92(18) . .
C13 Cu2 C12 137.13(19) . .
O6 Cu2 C14 58.92(18) . .
O5 Cu2 C14 128.69(19) . .
N3 Cu2 C14 115.0(2) . .
N4 Cu2 C14 32.05(19) . .
O7 Cu2 C14 125.1(2) . .
C11 Cu2 C14 118.1(2) . .
C17 Cu2 C14 54.26(19) . .
C13 Cu2 C14 32.3(2) . .
C12 Cu2 C14 134.8(2) . .
O6 Cu2 C18 143.80(17) . .
O5 Cu2 C18 113.62(16) . .
N3 Cu2 C18 30.37(18) . .
N4 Cu2 C18 58.50(18) . .
O7 Cu2 C18 91.04(17) . .
C11 Cu2 C18 53.40(18) . .
C17 Cu2 C18 31.80(17) . .
C13 Cu2 C18 117.33(19) . .
C12 Cu2 C18 85.33(17) . .
C14 Cu2 C18 85.54(19) . .
O6 Cu2 Dy1 44.47(11) . .
O5 Cu2 Dy1 43.91(10) . .
N3 Cu2 Dy1 126.92(14) . .
N4 Cu2 Dy1 121.11(14) . .
O7 Cu2 Dy1 124.12(13) . .
C11 Cu2 Dy1 94.47(13) . .
C17 Cu2 Dy1 123.16(14) . .
C13 Cu2 Dy1 70.15(14) . .
C12 Cu2 Dy1 69.45(12) . .
C14 Cu2 Dy1 89.69(14) . .
C18 Cu2 Dy1 138.64(13) . .
C12 O5 Cu2 110.4(3) . .
C12 O5 Dy1 135.1(3) . .
Cu2 O5 Dy1 100.99(14) . .
O5 C12 C11 111.2(5) . .
O5 C12 Cu2 40.9(2) . .
C11 C12 Cu2 72.2(3) . .
N3 C11 C12 109.6(5) . .
N3 C11 Cu2 46.6(2) . .
C12 C11 Cu2 75.5(3) . .
C11 N3 C19 111.4(4) . .
C11 N3 C18 113.3(5) . .
C19 N3 C18 111.9(5) . .
C11 N3 Cu2 100.8(3) . .
C19 N3 Cu2 111.9(4) . .
C18 N3 Cu2 107.0(3) . .
N3 C19 C20 110.8(4) . .
O7 C20 C19 106.9(5) . .
C20 O7 Cu2 107.7(3) . .
N3 C18 C17 109.8(5) . .
N3 C18 Cu2 42.7(2) . .
C17 C18 Cu2 70.3(3) . .
N4 C17 C18 110.1(5) . .
N4 C17 Cu2 47.4(3) . .
C18 C17 Cu2 77.9(3) . .
C15 N4 C17 113.1(5) . .
C15 N4 C14 111.9(5) . .
C17 N4 C14 113.5(5) . .
C15 N4 Cu2 115.8(4) . .
C17 N4 Cu2 99.8(3) . .
C14 N4 Cu2 101.7(4) . .
N4 C15 C16 116.8(5) . .
O8 C16 C15 110.2(5) . .
N4 C14 C13 108.8(5) . .
N4 C14 Cu2 46.3(3) . .
C13 C14 Cu2 72.9(3) . .
O6 C13 C14 110.2(5) . .
O6 C13 Cu2 41.3(2) . .
C14 C13 Cu2 74.8(3) . .
C13 O6 Cu2 109.6(3) . .
C13 O6 Dy1 135.1(4) . .
Cu2 O6 Dy1 100.57(15) . .
O9 Cu3 O10 88.27(16) . .
O9 Cu3 N6 168.7(2) . .
O10 Cu3 N6 87.7(2) . .
O9 Cu3 N5 88.91(18) . .
O10 Cu3 N5 146.3(2) . .
N6 Cu3 N5 88.6(2) . .
O9 Cu3 O11 110.24(18) . .
O10 Cu3 O11 106.70(18) . .
N6 Cu3 O11 81.0(2) . .
N5 Cu3 O11 105.7(2) . .
O9 Cu3 C21 59.40(16) . .
O10 Cu3 C21 123.37(17) . .
N6 Cu3 C21 114.8(2) . .
N5 Cu3 C21 32.91(18) . .
O11 Cu3 C21 126.94(19) . .
O9 Cu3 C24 139.2(2) . .
O10 Cu3 C24 59.19(18) . .
N6 Cu3 C24 32.0(2) . .
N5 Cu3 C24 104.6(2) . .
O11 Cu3 C24 102.9(2) . .
C21 Cu3 C24 116.4(2) . .
O9 Cu3 C22 29.33(16) . .
O10 Cu3 C22 112.97(16) . .
N6 Cu3 C22 146.8(2) . .
N5 Cu3 C22 59.60(18) . .
O11 Cu3 C22 114.64(19) . .
C21 Cu3 C22 32.16(17) . .
C24 Cu3 C22 141.8(2) . .
O9 Cu3 C28 113.74(18) . .
O10 Cu3 C28 122.87(19) . .
N6 Cu3 C28 60.4(2) . .
N5 Cu3 C28 32.13(19) . .
O11 Cu3 C28 112.5(2) . .
C21 Cu3 C28 54.61(18) . .
C24 Cu3 C28 72.5(2) . .
C22 Cu3 C28 86.44(18) . .
O9 Cu3 C23 115.88(17) . .
O10 Cu3 C23 28.34(17) . .
N6 Cu3 C23 59.4(2) . .
N5 Cu3 C23 134.1(2) . .
O11 Cu3 C23 100.9(2) . .
C21 Cu3 C23 131.4(2) . .
C24 Cu3 C23 32.06(19) . .
C22 Cu3 C23 136.59(19) . .
C28 Cu3 C23 102.8(2) . .
O9 Cu3 C27 145.45(19) . .
O10 Cu3 C27 112.0(2) . .
N6 Cu3 C27 30.1(2) . .
N5 Cu3 C27 58.51(19) . .
O11 Cu3 C27 91.1(2) . .
C21 Cu3 C27 86.09(19) . .
C24 Cu3 C27 52.9(2) . .
C22 Cu3 C27 117.22(19) . .
C28 Cu3 C27 31.8(2) . .
C23 Cu3 C27 84.7(2) . .
O9 Cu3 Dy1 44.58(11) . .
O10 Cu3 Dy1 44.82(11) . .
N6 Cu3 Dy1 128.72(18) . .
N5 Cu3 Dy1 118.90(14) . .
O11 Cu3 Dy1 124.12(13) . .
C21 Cu3 Dy1 86.39(12) . .
C24 Cu3 Dy1 96.81(15) . .
C22 Cu3 Dy1 68.30(12) . .
C28 Cu3 Dy1 123.30(16) . .
C23 Cu3 Dy1 71.44(13) . .
C27 Cu3 Dy1 139.95(18) . .
C23 O10 Cu3 110.9(4) . .
C23 O10 Dy1 141.9(4) . .
Cu3 O10 Dy1 99.04(15) . .
O10 C23 C24 110.5(5) . .
O10 C23 Cu3 40.7(3) . .
C24 C23 Cu3 72.6(4) . .
N6 C24 C23 109.9(6) . .
N6 C24 Cu3 45.8(3) . .
C23 C24 Cu3 75.4(3) . .
C24 N6 C27 113.1(6) . .
C24 N6 C25 111.6(6) . .
C27 N6 C25 111.9(5) . .
C24 N6 Cu3 102.2(4) . .
C27 N6 Cu3 107.3(4) . .
C25 N6 Cu3 110.1(4) . .
C26 C25 N6 111.9(6) . .
O11 C26 C25 107.1(6) . .
C26 O11 Cu3 107.8(4) . .
N6 C27 C28 110.6(5) . .
N6 C27 Cu3 42.6(3) . .
C28 C27 Cu3 71.5(3) . .
N5 C28 C27 109.7(5) . .
N5 C28 Cu3 46.3(3) . .
C27 C28 Cu3 76.7(3) . .
C29 N5 C28 112.7(5) . .
C29 N5 C21 112.2(5) . .
C28 N5 C21 114.0(5) . .
C29 N5 Cu3 115.7(4) . .
C28 N5 Cu3 101.6(4) . .
C21 N5 Cu3 99.6(3) . .
N5 C21 C22 109.0(5) . .
N5 C21 Cu3 47.5(3) . .
C22 C21 Cu3 74.8(3) . .
O9 C22 C21 109.5(4) . .
O9 C22 Cu3 41.2(2) . .
C21 C22 Cu3 73.1(3) . .
C22 O9 Cu3 109.5(3) . .
C22 O9 Dy1 128.4(3) . .
Cu3 O9 Dy1 99.87(16) . .
N5 C29 C30 114.7(5) . .
O12 C30 C29 108.4(6) . .
O1 Cu1 O2 85.63(17) . .
O1 Cu1 N1 151.4(2) . .
O2 Cu1 N1 89.9(3) . .
O1 Cu1 N2 88.3(2) . .
O2 Cu1 N2 163.8(2) . .
N1 Cu1 N2 88.3(3) . .
O1 Cu1 O3 105.92(18) . .
O2 Cu1 O3 116.63(18) . .
N1 Cu1 O3 101.4(2) . .
N2 Cu1 O3 79.5(2) . .
O1 Cu1 C8 125.1(3) . .
O2 Cu1 C8 113.1(3) . .
N1 Cu1 C8 33.8(4) . .
N2 Cu1 C8 59.2(3) . .
O3 Cu1 C8 109.3(2) . .
O1 Cu1 C1 59.84(18) . .
O2 Cu1 C1 134.27(18) . .
N1 Cu1 C1 106.2(3) . .
N2 Cu1 C1 32.4(2) . .
O3 Cu1 C1 102.03(18) . .
C8 Cu1 C1 72.5(3) . .
O1 Cu1 C4 128.00(19) . .
O2 Cu1 C4 59.3(2) . .
N1 Cu1 C4 32.6(3) . .
N2 Cu1 C4 114.5(3) . .
O3 Cu1 C4 123.3(2) . .
C8 Cu1 C4 55.3(3) . .
C1 Cu1 C4 118.2(3) . .
O1 Cu1 C3 113.2(2) . .
O2 Cu1 C3 29.9(2) . .
N1 Cu1 C3 60.2(3) . .
N2 Cu1 C3 146.2(3) . .
O3 Cu1 C3 116.10(19) . .
C8 Cu1 C3 87.0(3) . .
C1 Cu1 C3 141.0(2) . .
C4 Cu1 C3 31.8(3) . .
O1 Cu1 C2 28.79(17) . .
O2 Cu1 C2 113.03(18) . .
N1 Cu1 C2 137.1(3) . .
N2 Cu1 C2 59.5(2) . .
O3 Cu1 C2 99.68(18) . .
C8 Cu1 C2 103.7(3) . .
C1 Cu1 C2 32.37(19) . .
C4 Cu1 C2 135.7(2) . .
C3 Cu1 C2 137.0(2) . .
O1 Cu1 C7 112.8(2) . .
O2 Cu1 C7 144.3(2) . .
N1 Cu1 C7 59.0(3) . .
N2 Cu1 C7 29.3(3) . .
O3 Cu1 C7 88.5(2) . .
C8 Cu1 C7 31.3(3) . .
C1 Cu1 C7 53.0(3) . .
C4 Cu1 C7 86.1(3) . .
C3 Cu1 C7 117.6(3) . .
C2 Cu1 C7 84.8(3) . .
O1 Cu1 C6A 84.7(3) . .
O2 Cu1 C6A 134.9(3) . .
N1 Cu1 C6A 117.3(3) . .
N2 Cu1 C6A 59.1(3) . .
O3 Cu1 C6A 28.7(3) . .
C8 Cu1 C6A 108.4(3) . .
C1 Cu1 C6A 74.7(3) . .
C4 Cu1 C6A 147.3(3) . .
C3 Cu1 C6A 144.2(3) . .
C2 Cu1 C6A 72.0(3) . .
C7 Cu1 C6A 78.9(3) . .
C2 O1 Cu1 110.4(3) . .
C2 O1 Dy1 127.7(3) . .
Cu1 O1 Dy1 101.08(15) . .
O1 C2 C1 110.2(5) . .
O1 C2 Cu1 40.8(2) . .
C1 C2 Cu1 72.4(3) . .
N2 C1 C2 109.6(5) . .
N2 C1 Cu1 47.0(3) . .
C2 C1 Cu1 75.3(3) . .
C7 N2 C1 114.6(6) . .
C7 N2 C5 110.7(6) . .
C1 N2 C5 111.4(6) . .
C7 N2 Cu1 108.5(6) . .
C1 N2 Cu1 100.6(4) . .
C5 N2 Cu1 110.5(4) . .
C6B C5 N2 114.1(10) . .
C6A C5 N2 112.2(7) . .
C3 O2 Cu1 108.3(5) . .
C3 O2 Dy1 128.3(4) . .
Cu1 O2 Dy1 97.06(16) . .
O2 C3 C4 110.3(6) . .
O2 C3 Cu1 41.9(3) . .
C4 C3 Cu1 73.9(4) . .
C3 C4 N1 110.3(6) . .
C3 C4 Cu1 74.3(4) . .
N1 C4 Cu1 46.0(3) . .
C9B N1 C4 123.9(12) . .
C9B N1 C8 91.6(14) . .
C4 N1 C8 113.0(6) . .
C4 N1 C9A 110.2(8) . .
C8 N1 C9A 121.4(8) . .
C9B N1 Cu1 124.4(12) . .
C4 N1 Cu1 101.4(5) . .
C8 N1 Cu1 99.0(5) . .
C9A N1 Cu1 109.1(6) . .
C6A O3 Cu1 102.7(5) . .
C6B O3 Cu1 107.1(7) . .
N7 O15 Dy1 94.7(3) . .
O16 N7 O14 121.9(6) . .
O16 N7 O15 121.2(6) . .
O14 N7 O15 116.8(5) . .
O16 N7 Dy1 176.6(6) . .
O14 N7 Dy1 57.2(3) . .
O15 N7 Dy1 59.7(3) . .
N7 O14 Dy1 97.5(3) . .
O50 N50 O51 121.2(7) . .
O50 N50 O52 121.8(6) . .
O51 N50 O52 116.8(7) . .
C10A C9A N1 116.9(10) . .
O4A C10A C9A 113.5(10) . .
O4B C10B C9B 107(3) . .
C10B C9B N1 96(2) . .
N2 C7 C8 108.0(7) . .
N2 C7 Cu1 42.1(4) . .
C8 C7 Cu1 69.1(5) . .
C7 C8 N1 111.4(7) . .
C7 C8 Cu1 79.6(5) . .
N1 C8 Cu1 47.2(3) . .
O202 N200 O201 119.7(10) . .
O202 N200 O200 117.9(10) . 2_675
O201 N200 O200 122.4(11) . 2_675
O202 N200 N200 117.9(10) . 2_675
O201 N200 N200 122.4(11) . 2_675
O200 N200 N200 0.0(9) 2_675 2_675
O3 C6A C5 105.9(8) . .
O3 C6A Cu1 48.6(4) . .
C5 C6A Cu1 77.3(5) . .
C5 C6B O3 114.5(13) . .
N100 O100 O102 127.7(11) . 2_676
O101 N100 O102 124.3(14) . .
O101 N100 O100 117.1(13) . .
O102 N100 O100 118.4(13) . .
N100 O102 O100 112.2(11) . 2_676

loop_
_geom_bond_atom_site_label_1
_geom_bond_atom_site_label_2
_geom_bond_site_symmetry_2
_geom_bond_distance
Dy1 O9 . 2.310(4)
Dy1 O1 . 2.312(4)
Dy1 O10 . 2.314(4)
Dy1 O5 . 2.321(4)
Dy1 O6 . 2.341(4)
Dy1 O2 . 2.420(4)
Dy1 O14 . 2.489(4)
Dy1 O15 . 2.543(4)
Dy1 N7 . 2.935(6)
Dy1 Cu3 . 3.2422(7)
Dy1 Cu1 . 3.2788(8)
Dy1 Cu2 . 3.2848(7)
Cu2 O6 . 1.915(4)
Cu2 O5 . 1.924(4)
Cu2 N3 . 2.005(5)
Cu2 N4 . 2.037(5)
Cu2 O7 . 2.263(4)
Cu2 C11 . 2.710(6)
Cu2 C17 . 2.726(6)
Cu2 C13 . 2.734(6)
Cu2 C12 . 2.755(6)
Cu2 C14 . 2.761(6)
Cu2 C18 . 2.830(6)
O5 C12 . 1.413(6)
C12 C11 . 1.522(8)
C11 N3 . 1.487(7)
N3 C19 . 1.487(7)
N3 C18 . 1.496(7)
C19 C20 . 1.518(8)
C20 O7 . 1.433(8)
C18 C17 . 1.526(8)
C17 N4 . 1.496(8)
N4 C15 . 1.489(8)
N4 C14 . 1.496(7)
C15 C16 . 1.515(8)
C16 O8 . 1.429(8)
C14 C13 . 1.530(10)
C13 O6 . 1.413(7)
Cu3 O9 . 1.914(4)
Cu3 O10 . 1.936(4)
Cu3 N6 . 2.004(5)
Cu3 N5 . 2.032(5)
Cu3 O11 . 2.258(5)
Cu3 C21 . 2.718(6)
Cu3 C24 . 2.733(7)
Cu3 C22 . 2.741(5)
Cu3 C28 . 2.754(6)
Cu3 C23 . 2.772(7)
Cu3 C27 . 2.827(6)
O10 C23 . 1.409(7)
C23 C24 . 1.521(9)
C24 N6 . 1.483(9)
N6 C27 . 1.484(8)
N6 C25 . 1.507(9)
C25 C26 . 1.502(11)
C26 O11 . 1.431(8)
C27 C28 . 1.529(10)
C28 N5 . 1.495(8)
N5 C29 . 1.488(8)
N5 C21 . 1.498(7)
C21 C22 . 1.512(8)
C22 O9 . 1.424(6)
C29 C30 . 1.538(9)
C30 O12 . 1.420(8)
Cu1 O1 . 1.922(4)
Cu1 O2 . 1.935(5)
Cu1 N1 . 2.017(6)
Cu1 N2 . 2.021(6)
Cu1 O3 . 2.203(4)
Cu1 C8 . 2.714(9)
Cu1 C1 . 2.717(6)
Cu1 C4 . 2.748(7)
Cu1 C3 . 2.754(7)
Cu1 C2 . 2.757(6)
Cu1 C7 . 2.857(9)
Cu1 C6A . 2.866(11)
O1 C2 . 1.417(7)
C2 C1 . 1.526(9)
C1 N2 . 1.481(8)
N2 C7 . 1.477(10)
N2 C5 . 1.529(9)
C5 C6B . 1.257(18)
C5 C6A . 1.505(14)
O2 C3 . 1.445(8)
C3 C4 . 1.506(13)
C4 N1 . 1.511(10)
N1 C9B . 1.49(3)
N1 C8 . 1.527(13)
N1 C9A . 1.554(14)
O3 C6A . 1.410(12)
O3 C6B . 1.504(18)
O15 N7 . 1.271(7)
N7 O16 . 1.232(7)
N7 O14 . 1.265(7)
O52 N50 . 1.261(8)
N50 O50 . 1.190(8)
N50 O51 . 1.230(7)
O4A C10A . 1.384(13)
C9A C10A . 1.499(16)
O4B C10B . 1.47(4)
C10B C9B . 1.48(4)
C7 C8 . 1.510(14)
N200 O202 . 1.216(11)
N200 O201 . 1.230(14)
N200 O200 2_675 1.274(13)
N200 N200 2_675 1.274(13)
O100 N100 . 1.272(17)
O100 O102 2_676 1.883(18)
N100 O101 . 1.202(18)
N100 O102 . 1.217(16)
O102 O100 2_676 1.883(18)
O300 C300 . 1.43(2)
